data_7116801
loop_
_publ_author_name
'Xiaoguang Zhou'
'Bing Wei'
'Xiu-Li Sun'
'Yong Tang'
'Zuowei Xie'

_publ_section_title
;
 Asymmetric hydroamination catalyzed by a new chiral zirconium system:
 reaction scope and mechanism
;
_journal_name_full Chem.Commun.
_journal_page_first 5751
_journal_paper_doi 10.1039/C4cc10032H
_journal_volume 51
_journal_year 2015
_chemical_absolute_configuration ad
_chemical_formula_sum 'C51 H57 N O2 Zr'
_chemical_formula_weight 807.20
_chemical_name_systematic
; 
 ? 
;
_space_group_IT_number 19
_symmetry_cell_setting orthorhombic
_symmetry_space_group_name_Hall 'P 2ac 2ab'
_symmetry_space_group_name_H-M 'P 21 21 21'
_atom_sites_solution_hydrogens geom
_atom_sites_solution_primary direct
_atom_sites_solution_secondary difmap
_audit_creation_method SHELXL-97
_audit_update_record
;
2014-07-26 deposited with the CCDC.
2015-02-19 downloaded from the CCDC.
;
_cell_angle_alpha 90.00
_cell_angle_beta 90.00
_cell_angle_gamma 90.00
_cell_formula_units_Z 4
_cell_length_a 9.9279(7)
_cell_length_b 20.7319(15)
_cell_length_c 20.8378(16)
_cell_measurement_reflns_used 4678
_cell_measurement_temperature 140(2)
_cell_measurement_theta_max 22.91
_cell_measurement_theta_min 2.19
_cell_volume 4288.9(5)
_computing_cell_refinement 'Bruker SAINT'
_computing_data_collection 'Bruker APEX2'
_computing_data_reduction 'Bruker SAINT'
_computing_molecular_graphics 'Bruker SHELXTL'
_computing_publication_material 'Bruker SHELXTL'
_computing_structure_refinement 'SHELXL-97 (Sheldrick, 1997)'
_computing_structure_solution 'SHELXS-97 (Sheldrick, 1990)'
_diffrn_ambient_temperature 140(2)
_diffrn_measured_fraction_theta_full 0.995
_diffrn_measured_fraction_theta_max 0.995
_diffrn_measurement_device_type 'Bruker APEX-II CCD'
_diffrn_measurement_method '\f and \w scans'
_diffrn_radiation_monochromator graphite
_diffrn_radiation_source 'fine-focus sealed tube'
_diffrn_radiation_type MoK\a
_diffrn_radiation_wavelength 0.71073
_diffrn_reflns_av_R_equivalents 0.0755
_diffrn_reflns_av_sigmaI/netI 0.0853
_diffrn_reflns_limit_h_max 13
_diffrn_reflns_limit_h_min -14
_diffrn_reflns_limit_k_max 29
_diffrn_reflns_limit_k_min -29
_diffrn_reflns_limit_l_max 29
_diffrn_reflns_limit_l_min -28
_diffrn_reflns_number 43756
_diffrn_reflns_theta_full 30.62
_diffrn_reflns_theta_max 30.62
_diffrn_reflns_theta_min 1.39
_diffrn_standards_number 0
_exptl_absorpt_coefficient_mu 0.296
_exptl_absorpt_correction_T_max 0.9710
_exptl_absorpt_correction_T_min 0.9164
_exptl_absorpt_correction_type multi-scan
_exptl_absorpt_process_details sadabs
_exptl_crystal_colour colourless
_exptl_crystal_density_diffrn 1.250
_exptl_crystal_density_method 'not measured'
_exptl_crystal_description prism
_exptl_crystal_F_000 1704
_exptl_crystal_size_max 0.30
_exptl_crystal_size_mid 0.20
_exptl_crystal_size_min 0.10
_refine_diff_density_max 0.630
_refine_diff_density_min -0.459
_refine_diff_density_rms 0.078
_refine_ls_abs_structure_details 'Flack H D (1983), Acta Cryst. A39, 876-881'
_refine_ls_abs_structure_Flack -0.04(3)
_refine_ls_extinction_method none
_refine_ls_goodness_of_fit_ref 0.992
_refine_ls_hydrogen_treatment mixed
_refine_ls_matrix_type full
_refine_ls_number_parameters 502
_refine_ls_number_reflns 13147
_refine_ls_number_restraints 72
_refine_ls_restrained_S_all 1.006
_refine_ls_R_factor_all 0.0806
_refine_ls_R_factor_gt 0.0505
_refine_ls_shift/su_max 0.002
_refine_ls_shift/su_mean 0.000
_refine_ls_structure_factor_coef Fsqd
_refine_ls_weighting_details 'calc w=1/[\s^2^(Fo^2^)+(0.0510P)^2^+0.0000P] where P=(Fo^2^+2Fc^2^)/3'
_refine_ls_weighting_scheme calc
_refine_ls_wR_factor_gt 0.1005
_refine_ls_wR_factor_ref 0.1178
_reflns_number_gt 9570
_reflns_number_total 13147
_reflns_threshold_expression >2sigma(I)
_cod_data_source_file c4cc10032h2.cif
_cod_data_source_block 4b
_cod_original_sg_symbol_H-M P2(1)2(1)2(1)
_cod_database_code 7116801

loop_
_symmetry_equiv_pos_as_xyz
'x, y, z'
'x+1/2, -y+1/2, -z'
'-x, y+1/2, -z+1/2'
'-x+1/2, -y, z+1/2'

loop_
_atom_site_label
_atom_site_type_symbol
_atom_site_fract_x
_atom_site_fract_y
_atom_site_fract_z
_atom_site_U_iso_or_equiv
_atom_site_adp_type
_atom_site_occupancy
_atom_site_symmetry_multiplicity
_atom_site_calc_flag
_atom_site_refinement_flags
Zr1 Zr 0.64793(2) 0.997740(14) -0.005640(11) 0.01987(7) Uani 1 1 d .
N1 N 0.8488(2) 0.97425(11) 0.00167(11) 0.0224(5) Uani 1 1 d .
O2 O 0.7494(2) 1.02895(10) -0.09744(10) 0.0272(5) Uani 1 1 d .
O1 O 0.63002(19) 0.95013(9) 0.07519(9) 0.0218(4) Uani 1 1 d .
C1 C 0.8959(3) 1.02942(17) -0.09672(16) 0.0317(8) Uani 1 1 d .
H1A H 0.9293 1.0716 -0.0812 0.038 Uiso 1 1 calc R
H1B H 0.9313 1.0222 -0.1405 0.038 Uiso 1 1 calc R
C2 C 0.9421(3) 0.97616(15) -0.05250(14) 0.0239(7) Uani 1 1 d .
H2 H 1.0321 0.9891 -0.0352 0.029 Uiso 1 1 calc R
C3 C 0.9162(3) 0.95593(16) 0.06177(15) 0.0277(7) Uani 1 1 d .
H3A H 0.9315 0.9956 0.0872 0.033 Uiso 1 1 calc R
H3B H 1.0058 0.9380 0.0509 0.033 Uiso 1 1 calc R
C4 C 0.8443(3) 0.90794(14) 0.10371(13) 0.0223(6) Uani 1 1 d .
C5 C 0.9181(3) 0.86257(15) 0.13694(15) 0.0237(7) Uani 1 1 d .
H5 H 1.0129 0.8613 0.1307 0.028 Uiso 1 1 calc R
C6 C 0.8605(3) 0.81863(14) 0.17910(14) 0.0247(6) Uani 1 1 d .
C7 C 0.7220(3) 0.82500(14) 0.18931(15) 0.0232(6) Uani 1 1 d .
H7 H 0.6802 0.7972 0.2196 0.028 Uiso 1 1 calc R
C8 C 0.6422(3) 0.86989(13) 0.15757(13) 0.0197(5) Uani 1 1 d .
C9 C 0.7035(3) 0.90952(14) 0.11225(13) 0.0206(6) Uani 1 1 d .
C10 C 0.4925(3) 0.94351(16) -0.06686(16) 0.0297(7) Uani 1 1 d .
H10A H 0.5204 0.9376 -0.1121 0.036 Uiso 1 1 calc R
H10B H 0.4628 0.9021 -0.0478 0.036 Uiso 1 1 calc R
C11 C 0.3971(3) 0.9961(2) -0.05753(14) 0.0319(6) Uani 1 1 d U
C12 C 0.3537(3) 1.01295(15) 0.00472(15) 0.0336(7) Uani 1 1 d U
H12 H 0.3779 0.9862 0.0399 0.040 Uiso 1 1 calc R
C13 C 0.2769(3) 1.06742(18) 0.01567(19) 0.0416(8) Uani 1 1 d U
H13 H 0.2477 1.0773 0.0580 0.050 Uiso 1 1 calc R
C14 C 0.2422(4) 1.1077(2) -0.0346(2) 0.0502(9) Uani 1 1 d U
H14 H 0.1906 1.1455 -0.0269 0.060 Uiso 1 1 calc R
C15 C 0.2833(4) 1.0923(2) -0.0960(2) 0.0524(10) Uani 1 1 d U
H15 H 0.2592 1.1195 -0.1308 0.063 Uiso 1 1 calc R
C16 C 0.3591(4) 1.03775(19) -0.10721(18) 0.0430(8) Uani 1 1 d U
H16 H 0.3864 1.0282 -0.1499 0.052 Uiso 1 1 calc R
C17 C 0.6153(3) 1.10242(15) 0.02746(18) 0.0329(8) Uani 1 1 d .
H17A H 0.5660 1.1262 -0.0064 0.039 Uiso 1 1 calc R
H17B H 0.5587 1.1024 0.0666 0.039 Uiso 1 1 calc R
C18 C 0.7431(4) 1.13620(19) 0.0413(2) 0.0493(10) Uani 1 1 d U
C19 C 0.7995(5) 1.1822(2) 0.0029(3) 0.0704(12) Uani 1 1 d U
H19A H 0.7549 1.1946 -0.0355 0.084 Uiso 1 1 calc R
C20 C 0.9262(6) 1.2122(3) 0.0198(3) 0.0867(15) Uani 1 1 d U
H20A H 0.9649 1.2453 -0.0058 0.104 Uiso 1 1 calc R
C21 C 0.9868(6) 1.1907(3) 0.0741(3) 0.0921(16) Uani 1 1 d U
H21A H 1.0723 1.2085 0.0845 0.110 Uiso 1 1 calc R
C22 C 0.9354(6) 1.1456(3) 0.1149(3) 0.0911(15) Uani 1 1 d U
H22A H 0.9801 1.1336 0.1534 0.109 Uiso 1 1 calc R
C23 C 0.8152(5) 1.1189(3) 0.0969(3) 0.0699(13) Uani 1 1 d U
H23A H 0.7777 1.0865 0.1237 0.084 Uiso 1 1 calc R
C24 C 0.6908(3) 1.06959(18) -0.14654(16) 0.0371(9) Uani 1 1 d .
H24A H 0.7473 1.1085 -0.1522 0.044 Uiso 1 1 calc R
H24B H 0.6001 1.0837 -0.1327 0.044 Uiso 1 1 calc R
C25 C 0.6797(4) 1.0348(2) -0.20930(16) 0.0474(10) Uani 1 1 d .
H25A H 0.7697 1.0217 -0.2237 0.071 Uiso 1 1 calc R
H25B H 0.6392 1.0634 -0.2414 0.071 Uiso 1 1 calc R
H25C H 0.6231 0.9964 -0.2039 0.071 Uiso 1 1 calc R
C26 C 0.9590(3) 0.90957(18) -0.08332(18) 0.0373(8) Uani 1 1 d .
H26 H 0.9754 0.8782 -0.0477 0.045 Uiso 1 1 calc R
C27 C 1.0815(4) 0.9072(3) -0.1271(2) 0.0627(14) Uani 1 1 d .
H27A H 1.0928 0.8633 -0.1437 0.094 Uiso 1 1 calc R
H27B H 1.1620 0.9196 -0.1028 0.094 Uiso 1 1 calc R
H27C H 1.0687 0.9371 -0.1630 0.094 Uiso 1 1 calc R
C28 C 0.8330(5) 0.8871(2) -0.1188(2) 0.0686(16) Uani 1 1 d .
H28A H 0.8212 0.9130 -0.1578 0.103 Uiso 1 1 calc R
H28B H 0.7543 0.8924 -0.0910 0.103 Uiso 1 1 calc R
H28C H 0.8428 0.8416 -0.1305 0.103 Uiso 1 1 calc R
C29 C 0.9437(3) 0.76766(16) 0.21383(16) 0.0297(7) Uani 1 1 d .
C30 C 1.0184(4) 0.79866(18) 0.26999(17) 0.0379(9) Uani 1 1 d .
H30A H 1.0748 0.8340 0.2541 0.057 Uiso 1 1 calc R
H30B H 1.0752 0.7663 0.2910 0.057 Uiso 1 1 calc R
H30C H 0.9530 0.8156 0.3009 0.057 Uiso 1 1 calc R
C31 C 1.0477(4) 0.73755(19) 0.16795(19) 0.0459(10) Uani 1 1 d .
H31A H 1.1040 0.7717 0.1495 0.069 Uiso 1 1 calc R
H31B H 1.0007 0.7146 0.1334 0.069 Uiso 1 1 calc R
H31C H 1.1046 0.7072 0.1917 0.069 Uiso 1 1 calc R
C32 C 0.8566(4) 0.71282(19) 0.2397(3) 0.0638(14) Uani 1 1 d .
H32A H 0.9146 0.6796 0.2587 0.096 Uiso 1 1 calc R
H32B H 0.8042 0.6940 0.2046 0.096 Uiso 1 1 calc R
H32C H 0.7953 0.7296 0.2725 0.096 Uiso 1 1 calc R
C33 C 0.4858(3) 0.86824(14) 0.16576(14) 0.0192(6) Uani 1 1 d .
C34 C 0.4514(3) 0.82384(13) 0.22300(14) 0.0200(6) Uani 1 1 d .
C35 C 0.3947(3) 0.76350(15) 0.21650(16) 0.0247(7) Uani 1 1 d .
H35 H 0.3699 0.7486 0.1750 0.030 Uiso 1 1 calc R
C36 C 0.3731(3) 0.72416(16) 0.26938(17) 0.0321(7) Uani 1 1 d .
H36 H 0.3327 0.6830 0.2638 0.038 Uiso 1 1 calc R
C37 C 0.4099(3) 0.74439(16) 0.33014(17) 0.0317(8) Uani 1 1 d .
H37 H 0.3972 0.7170 0.3662 0.038 Uiso 1 1 calc R
C38 C 0.4649(3) 0.80450(16) 0.33749(15) 0.0309(7) Uani 1 1 d .
H38 H 0.4896 0.8193 0.3790 0.037 Uiso 1 1 calc R
C39 C 0.4846(3) 0.84373(16) 0.28474(15) 0.0268(7) Uani 1 1 d .
H39 H 0.5220 0.8855 0.2908 0.032 Uiso 1 1 calc R
C40 C 0.4242(3) 0.93469(14) 0.18318(15) 0.0208(6) Uani 1 1 d .
C41 C 0.4942(3) 0.99215(16) 0.18585(13) 0.0258(6) Uani 1 1 d .
H41 H 0.5886 0.9921 0.1785 0.031 Uiso 1 1 calc R
C42 C 0.4297(4) 1.04983(17) 0.19901(18) 0.0367(9) Uani 1 1 d .
H42 H 0.4799 1.0888 0.2000 0.044 Uiso 1 1 calc R
C43 C 0.2929(4) 1.05117(19) 0.21064(18) 0.0388(10) Uani 1 1 d .
H43 H 0.2485 1.0910 0.2185 0.047 Uiso 1 1 calc R
C44 C 0.2213(3) 0.9943(2) 0.21081(15) 0.0377(8) Uani 1 1 d .
H44 H 0.1275 0.9946 0.2199 0.045 Uiso 1 1 calc R
C45 C 0.2860(3) 0.93690(18) 0.19780(17) 0.0300(8) Uani 1 1 d .
H45 H 0.2359 0.8979 0.1987 0.036 Uiso 1 1 calc R
C46 C 0.4279(3) 0.84093(14) 0.10253(14) 0.0208(6) Uani 1 1 d .
C47 C 0.3107(3) 0.86189(15) 0.07365(15) 0.0243(6) Uani 1 1 d .
H47 H 0.2621 0.8965 0.0925 0.029 Uiso 1 1 calc R
C48 C 0.2620(3) 0.83396(16) 0.01804(15) 0.0310(7) Uani 1 1 d .
H48 H 0.1808 0.8496 -0.0004 0.037 Uiso 1 1 calc R
C49 C 0.3286(3) 0.78436(16) -0.01079(16) 0.0329(7) Uani 1 1 d .
H49 H 0.2941 0.7648 -0.0486 0.039 Uiso 1 1 calc R
C50 C 0.4474(4) 0.76332(17) 0.01638(16) 0.0356(8) Uani 1 1 d .
H50 H 0.4963 0.7294 -0.0036 0.043 Uiso 1 1 calc R
C51 C 0.4969(3) 0.79069(17) 0.07236(15) 0.0306(7) Uani 1 1 d .
H51 H 0.5785 0.7751 0.0904 0.037 Uiso 1 1 calc R

loop_
_atom_site_aniso_label
_atom_site_aniso_U_11
_atom_site_aniso_U_22
_atom_site_aniso_U_33
_atom_site_aniso_U_23
_atom_site_aniso_U_13
_atom_site_aniso_U_12
Zr1 0.01719(11) 0.02260(12) 0.01982(11) 0.00302(14) 0.00075(10) 0.00149(13)
N1 0.0176(10) 0.0279(11) 0.0217(11) 0.0061(10) 0.0020(12) 0.0004(9)
O2 0.0196(10) 0.0346(12) 0.0273(11) 0.0124(9) 0.0027(9) 0.0017(9)
O1 0.0153(10) 0.0284(11) 0.0216(10) 0.0039(8) -0.0005(8) 0.0036(9)
C1 0.0224(16) 0.044(2) 0.0290(17) 0.0149(15) 0.0037(13) -0.0031(13)
C2 0.0183(14) 0.0339(17) 0.0196(14) 0.0044(12) 0.0030(12) -0.0040(13)
C3 0.0206(15) 0.0383(19) 0.0243(16) 0.0084(14) -0.0026(12) -0.0005(14)
C4 0.0182(14) 0.0266(15) 0.0222(13) 0.0007(12) 0.0006(13) -0.0020(13)
C5 0.0146(14) 0.0295(16) 0.0270(16) -0.0023(13) -0.0051(12) 0.0016(12)
C6 0.0196(14) 0.0265(15) 0.0279(15) 0.0036(12) -0.0042(13) 0.0010(13)
C7 0.0206(15) 0.0237(15) 0.0253(15) 0.0056(12) -0.0005(12) -0.0018(12)
C8 0.0159(13) 0.0238(14) 0.0193(12) 0.0005(10) -0.0025(12) -0.0012(12)
C9 0.0186(14) 0.0260(15) 0.0172(13) 0.0015(12) -0.0006(11) 0.0004(12)
C10 0.0219(16) 0.0392(19) 0.0280(17) 0.0008(15) -0.0020(13) -0.0048(14)
C11 0.0175(12) 0.0445(17) 0.0338(14) 0.0035(18) -0.0029(10) -0.0027(15)
C12 0.0207(12) 0.0450(18) 0.0350(14) 0.0087(14) -0.0023(14) -0.0007(13)
C13 0.0280(16) 0.053(2) 0.0436(19) 0.0050(17) 0.0049(14) 0.0057(15)
C14 0.0343(18) 0.055(2) 0.062(2) 0.0124(19) 0.0036(17) 0.0169(17)
C15 0.0379(19) 0.066(2) 0.054(2) 0.0256(19) -0.0016(17) 0.0132(18)
C16 0.0281(16) 0.062(2) 0.0386(17) 0.0119(16) -0.0025(16) 0.0046(17)
C17 0.0299(18) 0.0285(17) 0.0402(19) -0.0033(15) 0.0020(14) 0.0049(14)
C18 0.043(2) 0.045(2) 0.060(2) -0.0333(18) 0.0086(18) -0.0022(17)
C19 0.070(2) 0.058(2) 0.084(3) -0.035(2) 0.029(2) -0.0209(19)
C20 0.079(3) 0.082(3) 0.099(3) -0.045(3) 0.041(3) -0.022(2)
C21 0.072(3) 0.098(3) 0.106(3) -0.059(3) 0.021(3) -0.017(3)
C22 0.071(3) 0.103(3) 0.099(3) -0.054(3) -0.007(3) 0.000(3)
C23 0.057(2) 0.077(3) 0.077(3) -0.048(2) -0.008(2) 0.003(2)
C24 0.0307(18) 0.048(2) 0.0323(18) 0.0227(17) 0.0014(14) 0.0031(16)
C25 0.039(2) 0.077(3) 0.0260(18) 0.0197(18) -0.0004(15) 0.0000(19)
C26 0.0300(18) 0.043(2) 0.039(2) -0.0096(17) -0.0027(16) 0.0108(16)
C27 0.055(3) 0.099(4) 0.034(2) -0.005(2) 0.0063(19) 0.039(3)
C28 0.060(3) 0.056(3) 0.090(4) -0.045(3) -0.034(3) 0.028(2)
C29 0.0197(15) 0.0279(17) 0.042(2) 0.0114(15) -0.0049(15) 0.0044(14)
C30 0.038(2) 0.043(2) 0.0322(18) 0.0109(16) -0.0075(16) 0.0078(17)
C31 0.051(2) 0.042(2) 0.044(2) -0.0008(18) -0.0122(19) 0.0204(19)
C32 0.034(2) 0.042(2) 0.116(4) 0.045(2) -0.024(3) -0.007(2)
C33 0.0161(13) 0.0220(15) 0.0195(14) -0.0003(11) 0.0005(11) 0.0012(11)
C34 0.0151(13) 0.0208(15) 0.0242(15) 0.0013(12) 0.0017(11) 0.0015(11)
C35 0.0244(16) 0.0232(16) 0.0264(16) -0.0010(13) -0.0044(12) -0.0032(13)
C36 0.0321(19) 0.0257(16) 0.0383(18) 0.0067(14) -0.0031(15) -0.0082(14)
C37 0.0346(19) 0.0287(18) 0.0318(18) 0.0090(14) 0.0044(14) -0.0018(15)
C38 0.040(2) 0.0319(18) 0.0204(15) 0.0009(13) 0.0040(14) 0.0002(15)
C39 0.0329(18) 0.0235(16) 0.0240(15) 0.0026(13) 0.0013(13) -0.0052(13)
C40 0.0204(15) 0.0219(15) 0.0202(16) 0.0016(12) -0.0003(12) 0.0030(12)
C41 0.0293(15) 0.0268(17) 0.0212(13) -0.0022(14) 0.0019(11) 0.0030(14)
C42 0.055(2) 0.0251(18) 0.0303(19) -0.0012(15) -0.0005(17) -0.0026(17)
C43 0.051(2) 0.035(2) 0.030(2) -0.0064(17) 0.0006(17) 0.0195(18)
C44 0.0291(16) 0.051(2) 0.0330(16) 0.000(2) 0.0056(12) 0.0167(19)
C45 0.0269(18) 0.0344(19) 0.0287(18) -0.0016(15) 0.0013(14) 0.0024(15)
C46 0.0193(15) 0.0248(15) 0.0184(14) 0.0025(12) 0.0016(11) -0.0022(12)
C47 0.0191(14) 0.0250(16) 0.0286(16) 0.0014(13) 0.0001(12) -0.0031(12)
C48 0.0182(15) 0.0444(19) 0.0303(17) 0.0050(15) -0.0075(13) -0.0039(14)
C49 0.0325(17) 0.0411(18) 0.0251(15) -0.0043(14) -0.0040(14) -0.0108(14)
C50 0.0412(19) 0.0384(19) 0.0272(18) -0.0050(15) -0.0033(15) 0.0053(16)
C51 0.0251(16) 0.042(2) 0.0244(16) -0.0038(15) -0.0037(13) 0.0087(14)

loop_
_atom_type_symbol
_atom_type_description
_atom_type_scat_dispersion_real
_atom_type_scat_dispersion_imag
_atom_type_scat_source
C C 0.0033 0.0016 'International Tables Vol C Tables 4.2.6.8 and 6.1.1.4'
H H 0.0000 0.0000 'International Tables Vol C Tables 4.2.6.8 and 6.1.1.4'
N N 0.0061 0.0033 'International Tables Vol C Tables 4.2.6.8 and 6.1.1.4'
O O 0.0106 0.0060 'International Tables Vol C Tables 4.2.6.8 and 6.1.1.4'
Zr Zr -2.9673 0.5597 'International Tables Vol C Tables 4.2.6.8 and 6.1.1.4'

loop_
_geom_angle_atom_site_label_1
_geom_angle_atom_site_label_2
_geom_angle_atom_site_label_3
_geom_angle
O1 Zr1 N1 84.56(8)
O1 Zr1 O2 155.95(8)
N1 Zr1 O2 72.43(8)
O1 Zr1 C10 99.78(10)
N1 Zr1 C10 125.20(11)
O2 Zr1 C10 88.25(10)
O1 Zr1 C17 101.81(11)
N1 Zr1 C17 109.73(10)
O2 Zr1 C17 92.67(10)
C10 Zr1 C17 122.27(12)
O1 Zr1 C11 104.63(9)
N1 Zr1 C11 156.21(10)
O2 Zr1 C11 94.33(8)
C10 Zr1 C11 32.45(12)
C17 Zr1 C11 90.13(12)
C2 N1 C3 112.1(2)
C2 N1 Zr1 123.42(18)
C3 N1 Zr1 124.42(18)
C24 O2 C1 113.9(2)
C24 O2 Zr1 125.92(18)
C1 O2 Zr1 116.07(18)
C9 O1 Zr1 138.87(17)
O2 C1 C2 107.8(2)
O2 C1 H1A 110.1
C2 C1 H1A 110.1
O2 C1 H1B 110.1
C2 C1 H1B 110.1
H1A C1 H1B 108.5
N1 C2 C1 107.4(2)
N1 C2 C26 111.7(3)
C1 C2 C26 115.9(3)
N1 C2 H2 107.2
C1 C2 H2 107.2
C26 C2 H2 107.2
N1 C3 C4 116.7(2)
N1 C3 H3A 108.1
C4 C3 H3A 108.1
N1 C3 H3B 108.1
C4 C3 H3B 108.1
H3A C3 H3B 107.3
C5 C4 C9 118.6(3)
C5 C4 C3 119.4(3)
C9 C4 C3 121.9(3)
C4 C5 C6 123.1(3)
C4 C5 H5 118.4
C6 C5 H5 118.4
C5 C6 C7 116.1(3)
C5 C6 C29 122.2(3)
C7 C6 C29 121.8(3)
C8 C7 C6 123.5(3)
C8 C7 H7 118.3
C6 C7 H7 118.3
C7 C8 C9 117.9(3)
C7 C8 C33 120.0(2)
C9 C8 C33 121.5(2)
O1 C9 C8 121.2(2)
O1 C9 C4 118.5(3)
C8 C9 C4 120.4(3)
C11 C10 Zr1 89.8(2)
C11 C10 H10A 113.7
Zr1 C10 H10A 113.7
C11 C10 H10B 113.7
Zr1 C10 H10B 113.7
H10A C10 H10B 110.9
C16 C11 C12 116.4(3)
C16 C11 C10 122.6(3)
C12 C11 C10 120.4(3)
C16 C11 Zr1 122.3(2)
C12 C11 Zr1 84.88(17)
C10 C11 Zr1 57.77(15)
C13 C12 C11 121.5(3)
C13 C12 H12 119.2
C11 C12 H12 119.2
C12 C13 C14 120.4(4)
C12 C13 H13 119.8
C14 C13 H13 119.8
C15 C14 C13 119.2(4)
C15 C14 H14 120.4
C13 C14 H14 120.4
C16 C15 C14 120.5(4)
C16 C15 H15 119.7
C14 C15 H15 119.7
C15 C16 C11 121.9(4)
C15 C16 H16 119.1
C11 C16 H16 119.1
C18 C17 Zr1 112.6(2)
C18 C17 H17A 109.1
Zr1 C17 H17A 109.1
C18 C17 H17B 109.1
Zr1 C17 H17B 109.1
H17A C17 H17B 107.8
C19 C18 C23 116.8(4)
C19 C18 C17 124.7(4)
C23 C18 C17 118.4(4)
C18 C19 C20 121.0(6)
C18 C19 H19A 119.5
C20 C19 H19A 119.5
C21 C20 C19 116.5(6)
C21 C20 H20A 121.7
C19 C20 H20A 121.7
C20 C21 C22 125.5(6)
C20 C21 H21A 117.3
C22 C21 H21A 117.3
C21 C22 C23 115.6(7)
C21 C22 H22A 122.2
C23 C22 H22A 122.2
C22 C23 C18 124.5(6)
C22 C23 H23A 117.7
C18 C23 H23A 117.7
O2 C24 C25 111.5(3)
O2 C24 H24A 109.3
C25 C24 H24A 109.3
O2 C24 H24B 109.3
C25 C24 H24B 109.3
H24A C24 H24B 108.0
C24 C25 H25A 109.5
C24 C25 H25B 109.5
H25A C25 H25B 109.5
C24 C25 H25C 109.5
H25A C25 H25C 109.5
H25B C25 H25C 109.5
C27 C26 C28 110.8(3)
C27 C26 C2 111.6(3)
C28 C26 C2 112.8(3)
C27 C26 H26 107.1
C28 C26 H26 107.1
C2 C26 H26 107.1
C26 C27 H27A 109.5
C26 C27 H27B 109.5
H27A C27 H27B 109.5
C26 C27 H27C 109.5
H27A C27 H27C 109.5
H27B C27 H27C 109.5
C26 C28 H28A 109.5
C26 C28 H28B 109.5
H28A C28 H28B 109.5
C26 C28 H28C 109.5
H28A C28 H28C 109.5
H28B C28 H28C 109.5
C6 C29 C32 112.2(3)
C6 C29 C30 109.6(3)
C32 C29 C30 108.5(3)
C6 C29 C31 110.5(3)
C32 C29 C31 107.3(3)
C30 C29 C31 108.7(3)
C29 C30 H30A 109.5
C29 C30 H30B 109.5
H30A C30 H30B 109.5
C29 C30 H30C 109.5
H30A C30 H30C 109.5
H30B C30 H30C 109.5
C29 C31 H31A 109.5
C29 C31 H31B 109.5
H31A C31 H31B 109.5
C29 C31 H31C 109.5
H31A C31 H31C 109.5
H31B C31 H31C 109.5
C29 C32 H32A 109.5
C29 C32 H32B 109.5
H32A C32 H32B 109.5
C29 C32 H32C 109.5
H32A C32 H32C 109.5
H32B C32 H32C 109.5
C34 C33 C46 111.0(2)
C34 C33 C40 105.2(2)
C46 C33 C40 112.3(2)
C34 C33 C8 108.5(2)
C46 C33 C8 106.5(2)
C40 C33 C8 113.4(2)
C35 C34 C39 117.2(3)
C35 C34 C33 123.7(3)
C39 C34 C33 119.0(3)
C34 C35 C36 121.2(3)
C34 C35 H35 119.4
C36 C35 H35 119.4
C37 C36 C35 120.5(3)
C37 C36 H36 119.7
C35 C36 H36 119.7
C38 C37 C36 118.9(3)
C38 C37 H37 120.5
C36 C37 H37 120.5
C37 C38 C39 120.2(3)
C37 C38 H38 119.9
C39 C38 H38 119.9
C38 C39 C34 121.9(3)
C38 C39 H39 119.1
C34 C39 H39 119.1
C41 C40 C45 117.0(3)
C41 C40 C33 125.3(3)
C45 C40 C33 117.7(3)
C40 C41 C42 121.4(3)
C40 C41 H41 119.3
C42 C41 H41 119.3
C43 C42 C41 120.5(4)
C43 C42 H42 119.7
C41 C42 H42 119.7
C44 C43 C42 119.4(3)
C44 C43 H43 120.3
C42 C43 H43 120.3
C43 C44 C45 119.8(3)
C43 C44 H44 120.1
C45 C44 H44 120.1
C44 C45 C40 121.7(3)
C44 C45 H45 119.2
C40 C45 H45 119.2
C47 C46 C51 116.9(3)
C47 C46 C33 124.8(3)
C51 C46 C33 118.4(3)
C46 C47 C48 121.9(3)
C46 C47 H47 119.0
C48 C47 H47 119.0
C49 C48 C47 121.1(3)
C49 C48 H48 119.5
C47 C48 H48 119.5
C48 C49 C50 118.2(3)
C48 C49 H49 120.9
C50 C49 H49 120.9
C49 C50 C51 121.2(3)
C49 C50 H50 119.4
C51 C50 H50 119.4
C50 C51 C46 120.7(3)
C50 C51 H51 119.7
C46 C51 H51 119.7

loop_
_geom_bond_atom_site_label_1
_geom_bond_atom_site_label_2
_geom_bond_distance
Zr1 O1 1.9603(19)
Zr1 N1 2.059(2)
Zr1 O2 2.257(2)
Zr1 C10 2.296(3)
Zr1 C17 2.300(3)
Zr1 C11 2.715(3)
N1 C2 1.461(3)
N1 C3 1.470(4)
O2 C24 1.447(4)
O2 C1 1.454(4)
O1 C9 1.356(3)
C1 C2 1.510(4)
C1 H1A 0.9900
C1 H1B 0.9900
C2 C26 1.532(5)
C2 H2 1.0000
C3 C4 1.504(4)
C3 H3A 0.9900
C3 H3B 0.9900
C4 C5 1.379(4)
C4 C9 1.409(4)
C5 C6 1.389(4)
C5 H5 0.9500
C6 C7 1.398(4)
C6 C29 1.524(4)
C7 C8 1.390(4)
C7 H7 0.9500
C8 C9 1.392(4)
C8 C33 1.562(4)
C10 C11 1.456(5)
C10 H10A 0.9900
C10 H10B 0.9900
C11 C16 1.400(5)
C11 C12 1.411(4)
C12 C13 1.382(4)
C12 H12 0.9500
C13 C14 1.383(5)
C13 H13 0.9500
C14 C15 1.381(6)
C14 H14 0.9500
C15 C16 1.379(5)
C15 H15 0.9500
C16 H16 0.9500
C17 C18 1.478(5)
C17 H17A 0.9900
C17 H17B 0.9900
C18 C19 1.364(6)
C18 C23 1.408(7)
C19 C20 1.447(7)
C19 H19A 0.9500
C20 C21 1.357(9)
C20 H20A 0.9500
C21 C22 1.363(8)
C21 H21A 0.9500
C22 C23 1.369(7)
C22 H22A 0.9500
C23 H23A 0.9500
C24 C25 1.498(5)
C24 H24A 0.9900
C24 H24B 0.9900
C25 H25A 0.9800
C25 H25B 0.9800
C25 H25C 0.9800
C26 C27 1.521(5)
C26 C28 1.526(5)
C26 H26 1.0000
C27 H27A 0.9800
C27 H27B 0.9800
C27 H27C 0.9800
C28 H28A 0.9800
C28 H28B 0.9800
C28 H28C 0.9800
C29 C32 1.527(5)
C29 C30 1.527(5)
C29 C31 1.540(5)
C30 H30A 0.9800
C30 H30B 0.9800
C30 H30C 0.9800
C31 H31A 0.9800
C31 H31B 0.9800
C31 H31C 0.9800
C32 H32A 0.9800
C32 H32B 0.9800
C32 H32C 0.9800
C33 C34 1.545(4)
C33 C46 1.545(4)
C33 C40 1.550(4)
C34 C35 1.378(4)
C34 C39 1.391(4)
C35 C36 1.388(4)
C35 H35 0.9500
C36 C37 1.383(5)
C36 H36 0.9500
C37 C38 1.369(5)
C37 H37 0.9500
C38 C39 1.381(4)
C38 H38 0.9500
C39 H39 0.9500
C40 C41 1.380(4)
C40 C45 1.407(4)
C41 C42 1.384(5)
C41 H41 0.9500
C42 C43 1.380(5)
C42 H42 0.9500
C43 C44 1.377(6)
C43 H43 0.9500
C44 C45 1.380(5)
C44 H44 0.9500
C45 H45 0.9500
C46 C47 1.380(4)
C46 C51 1.396(4)
C47 C48 1.383(4)
C47 H47 0.9500
C48 C49 1.362(5)
C48 H48 0.9500
C49 C50 1.379(5)
C49 H49 0.9500
C50 C51 1.387(4)
C50 H50 0.9500
C51 H51 0.9500

loop_
_geom_torsion_atom_site_label_1
_geom_torsion_atom_site_label_2
_geom_torsion_atom_site_label_3
_geom_torsion_atom_site_label_4
_geom_torsion
O1 Zr1 N1 C2 161.4(2)
O2 Zr1 N1 C2 -11.6(2)
C10 Zr1 N1 C2 63.2(3)
C17 Zr1 N1 C2 -98.0(2)
C11 Zr1 N1 C2 47.0(4)
O1 Zr1 N1 C3 -20.9(2)
O2 Zr1 N1 C3 166.2(2)
C10 Zr1 N1 C3 -119.0(2)
C17 Zr1 N1 C3 79.7(2)
C11 Zr1 N1 C3 -135.3(3)
O1 Zr1 O2 C24 174.0(2)
N1 Zr1 O2 C24 -168.5(3)
C10 Zr1 O2 C24 63.6(3)
C17 Zr1 O2 C24 -58.6(3)
C11 Zr1 O2 C24 31.7(3)
O1 Zr1 O2 C1 -30.3(3)
N1 Zr1 O2 C1 -12.7(2)
C10 Zr1 O2 C1 -140.7(2)
C17 Zr1 O2 C1 97.1(2)
C11 Zr1 O2 C1 -172.6(2)
N1 Zr1 O1 C9 -12.5(3)
O2 Zr1 O1 C9 4.3(4)
C10 Zr1 O1 C9 112.3(3)
C17 Zr1 O1 C9 -121.6(3)
C11 Zr1 O1 C9 145.2(3)
C24 O2 C1 C2 -169.4(3)
Zr1 O2 C1 C2 32.0(3)
C3 N1 C2 C1 -146.3(3)
Zr1 N1 C2 C1 31.8(3)
C3 N1 C2 C26 85.7(3)
Zr1 N1 C2 C26 -96.3(3)
O2 C1 C2 N1 -37.9(3)
O2 C1 C2 C26 87.7(3)
C2 N1 C3 C4 -136.3(3)
Zr1 N1 C3 C4 45.7(4)
N1 C3 C4 C5 143.5(3)
N1 C3 C4 C9 -39.2(4)
C9 C4 C5 C6 -0.7(5)
C3 C4 C5 C6 176.7(3)
C4 C5 C6 C7 -3.6(4)
C4 C5 C6 C29 178.2(3)
C5 C6 C7 C8 3.2(4)
C29 C6 C7 C8 -178.6(3)
C6 C7 C8 C9 1.4(4)
C6 C7 C8 C33 172.7(3)
Zr1 O1 C9 C8 -160.3(2)
Zr1 O1 C9 C4 19.3(4)
C7 C8 C9 O1 173.7(3)
C33 C8 C9 O1 2.6(4)
C7 C8 C9 C4 -5.9(4)
C33 C8 C9 C4 -177.0(3)
C5 C4 C9 O1 -174.0(3)
C3 C4 C9 O1 8.6(4)
C5 C4 C9 C8 5.7(4)
C3 C4 C9 C8 -171.7(3)
O1 Zr1 C10 C11 101.93(19)
N1 Zr1 C10 C11 -167.85(17)
O2 Zr1 C10 C11 -100.88(19)
C17 Zr1 C10 C11 -8.8(3)
Zr1 C10 C11 C16 110.2(3)
Zr1 C10 C11 C12 -60.5(3)
O1 Zr1 C11 C16 164.0(3)
N1 Zr1 C11 C16 -85.5(4)
O2 Zr1 C11 C16 -30.9(3)
C10 Zr1 C11 C16 -110.7(4)
C17 Zr1 C11 C16 61.8(3)
O1 Zr1 C11 C12 45.9(2)
N1 Zr1 C11 C12 156.4(2)
O2 Zr1 C11 C12 -149.0(2)
C10 Zr1 C11 C12 131.1(3)
C17 Zr1 C11 C12 -56.3(2)
O1 Zr1 C11 C10 -85.2(2)
N1 Zr1 C11 C10 25.2(4)
O2 Zr1 C11 C10 79.9(2)
C17 Zr1 C11 C10 172.5(2)
C16 C11 C12 C13 0.6(5)
C10 C11 C12 C13 171.8(3)
Zr1 C11 C12 C13 124.2(3)
C11 C12 C13 C14 -1.1(5)
C12 C13 C14 C15 1.1(6)
C13 C14 C15 C16 -0.6(6)
C14 C15 C16 C11 0.1(6)
C12 C11 C16 C15 -0.1(5)
C10 C11 C16 C15 -171.1(4)
Zr1 C11 C16 C15 -101.3(4)
O1 Zr1 C17 C18 94.5(3)
N1 Zr1 C17 C18 6.1(3)
O2 Zr1 C17 C18 -66.2(3)
C10 Zr1 C17 C18 -155.8(3)
C11 Zr1 C17 C18 -160.5(3)
Zr1 C17 C18 C19 105.8(4)
Zr1 C17 C18 C23 -72.2(4)
C23 C18 C19 C20 -1.2(6)
C17 C18 C19 C20 -179.2(4)
C18 C19 C20 C21 2.2(7)
C19 C20 C21 C22 -3.2(8)
C20 C21 C22 C23 2.9(9)
C21 C22 C23 C18 -1.7(8)
C19 C18 C23 C22 0.9(7)
C17 C18 C23 C22 179.1(4)
C1 O2 C24 C25 85.8(4)
Zr1 O2 C24 C25 -118.1(3)
N1 C2 C26 C27 -164.7(3)
C1 C2 C26 C27 71.9(4)
N1 C2 C26 C28 69.7(4)
C1 C2 C26 C28 -53.6(4)
C5 C6 C29 C32 -161.7(3)
C7 C6 C29 C32 20.2(5)
C5 C6 C29 C30 77.7(4)
C7 C6 C29 C30 -100.4(3)
C5 C6 C29 C31 -42.0(4)
C7 C6 C29 C31 139.8(3)
C7 C8 C33 C34 13.4(4)
C9 C8 C33 C34 -175.7(3)
C7 C8 C33 C46 -106.1(3)
C9 C8 C33 C46 64.8(3)
C7 C8 C33 C40 129.9(3)
C9 C8 C33 C40 -59.2(4)
C46 C33 C34 C35 9.1(4)
C40 C33 C34 C35 130.7(3)
C8 C33 C34 C35 -107.7(3)
C46 C33 C34 C39 -174.1(3)
C40 C33 C34 C39 -52.5(3)
C8 C33 C34 C39 69.2(3)
C39 C34 C35 C36 -0.6(4)
C33 C34 C35 C36 176.2(3)
C34 C35 C36 C37 -0.9(5)
C35 C36 C37 C38 1.6(5)
C36 C37 C38 C39 -0.8(5)
C37 C38 C39 C34 -0.7(5)
C35 C34 C39 C38 1.4(5)
C33 C34 C39 C38 -175.6(3)
C34 C33 C40 C41 124.2(3)
C46 C33 C40 C41 -115.0(3)
C8 C33 C40 C41 5.9(4)
C34 C33 C40 C45 -55.4(4)
C46 C33 C40 C45 65.3(4)
C8 C33 C40 C45 -173.8(3)
C45 C40 C41 C42 -3.3(5)
C33 C40 C41 C42 177.0(3)
C40 C41 C42 C43 0.8(5)
C41 C42 C43 C44 1.8(6)
C42 C43 C44 C45 -1.6(5)
C43 C44 C45 C40 -1.0(5)
C41 C40 C45 C44 3.4(5)
C33 C40 C45 C44 -176.8(3)
C34 C33 C46 C47 100.0(3)
C40 C33 C46 C47 -17.3(4)
C8 C33 C46 C47 -142.1(3)
C34 C33 C46 C51 -78.9(3)
C40 C33 C46 C51 163.8(3)
C8 C33 C46 C51 39.0(4)
C51 C46 C47 C48 1.1(4)
C33 C46 C47 C48 -177.9(3)
C46 C47 C48 C49 -0.2(5)
C47 C48 C49 C50 -1.1(5)
C48 C49 C50 C51 1.4(5)
C49 C50 C51 C46 -0.6(5)
C47 C46 C51 C50 -0.7(5)
C33 C46 C51 C50 178.3(3)
